data_1552575
loop_
_publ_author_name
'Su, Jun-Cheng'
'Cheng, Wen'
'Song, Jian-Guo'
'Zhong, Yuan-Lin'
'Huang, Xiao-Jun'
'Jiang, Ren-Wang'
'Li, Yao-Lan'
'Li, Man-Mei'
'Ye, Wen-Cai'
'Wang, Ying'

_publ_section_title
;
 Macrocyclic Diterpenoids from <i>Euphorbia helioscopia</i> and Their
 Potential Anti-inflammatory Activity.
;
_journal_issue 10
_journal_name_full 'Journal of natural products'
_journal_page_first 2818
_journal_page_last 2827
_journal_paper_doi 10.1021/acs.jnatprod.9b00519
_journal_volume 82
_journal_year 2019
_chemical_absolute_configuration ad
_chemical_compound_source 'Euphorbia helioscopia'
_chemical_formula_moiety 'C31 H40 O8, C H4 O'
_chemical_formula_sum 'C32 H44 O9'
_chemical_formula_weight 572.67
_chemical_name_common 'epieuphoscopin A'
_chemical_name_systematic 'epieuphoscopin A'
_space_group_crystal_system orthorhombic
_space_group_IT_number 19
_space_group_name_Hall 'P 2ac 2ab'
_space_group_name_H-M_alt 'P 21 21 21'
_atom_sites_solution_hydrogens geom
_atom_sites_solution_primary dual
_audit_creation_date 2019-04-26
_audit_creation_method
;
Olex2 1.2
(compiled 2018.05.29 svn.r3508 for OlexSys, GUI svn.r5506)
;
_audit_update_record
;
2019-06-04 deposited with the CCDC.	2019-06-04 downloaded from the CCDC.
;
_cell_angle_alpha 90
_cell_angle_beta 90
_cell_angle_gamma 90
_cell_formula_units_Z 4
_cell_length_a 8.25320(10)
_cell_length_b 9.83160(10)
_cell_length_c 37.9017(4)
_cell_measurement_reflns_used 16206
_cell_measurement_temperature 100.00(10)
_cell_measurement_theta_max 73.4580
_cell_measurement_theta_min 3.4970
_cell_volume 3075.43(6)
_computing_cell_refinement 'CrysAlisPro 1.171.38.43f (Rigaku OD, 2015)'
_computing_data_collection 'CrysAlisPro 1.171.38.43f (Rigaku OD, 2015)'
_computing_data_reduction 'CrysAlisPro 1.171.38.43f (Rigaku OD, 2015)'
_computing_molecular_graphics 'Olex2 (Dolomanov et al., 2009)'
_computing_publication_material 'Olex2 (Dolomanov et al., 2009)'
_computing_structure_refinement 'ShelXL (Sheldrick, 2015)'
_computing_structure_solution 'ShelXT (Sheldrick, 2015)'
_diffrn_ambient_environment N~2~
_diffrn_ambient_temperature 100.00(10)
_diffrn_detector 'CCD plate'
_diffrn_detector_area_resol_mean 10.5368
_diffrn_detector_type AtlasS2
_diffrn_measured_fraction_theta_full 1.000
_diffrn_measured_fraction_theta_max 0.993
_diffrn_measurement_details
;
List of Runs (angles in degrees, time in seconds):

  # Type    Start    End  Width  t~exp~   \w     \q     \k     \f   Frames
#--------------------------------------------------------------------------
  1  \w    -96.00  -2.00   0.50    0.50    --  -40.46 125.00-180.00  188
  2  \w    -87.00  41.00   0.50    0.50    --  -40.46  19.00   0.00  256
  3  \w     57.00 151.00   0.50    0.50    --  107.48 178.00-180.00  188
  4  \w    100.00 178.00   0.50    0.50    --  107.48 111.00 -90.00  156
  5  \w     23.00 109.00   0.50    0.50    --  107.48 -94.00 -90.00  172
  6  \w     77.00 178.00   0.50    0.50    --  107.48  30.00-150.00  202
  7  \w    100.00 178.00   0.50    0.50    --  107.48 111.00-120.00  156
  8  \w     33.00 135.00   0.50    0.50    --  107.48 -45.00 -90.00  204
  9  \w    100.00 178.00   0.50    0.50    --  107.48 111.00 -30.00  156
 10  \w   -117.00 -14.00   0.50    0.50    --  -40.46 -37.00 -90.00  206
 11  \w   -114.00 -11.00   0.50    0.50    --  -40.46 -57.00  30.00  206
 12  \w     77.00 178.00   0.50    0.50    --  107.48  30.00  90.00  202
 13  \w     80.00 178.00   0.50    0.50    --  107.48  45.00 150.00  196
 14  \w     80.00 178.00   0.50    0.50    --  107.48  45.00  30.00  196
 15  \w     46.00 178.00   0.50    0.50    --  107.48  15.00   0.00  264
 16  \w   -119.00  -7.00   0.50    0.50    --  -40.46 -77.00-150.00  224
 17  \w      1.00  46.00   0.50    0.50    --   40.46 -99.00  60.00   90
;
_diffrn_measurement_device 'four-circle diffractometer'
_diffrn_measurement_device_type 'SuperNova, Dual, Cu at zero, AtlasS2'
_diffrn_measurement_method '\w scans'
_diffrn_orient_matrix_type 'CrysAlisPro convention (1999,Acta A55,543-557)'
_diffrn_orient_matrix_UB_11 -0.1670786000
_diffrn_orient_matrix_UB_12 0.0536396000
_diffrn_orient_matrix_UB_13 0.0116280000
_diffrn_orient_matrix_UB_21 0.0447667000
_diffrn_orient_matrix_UB_22 -0.0269651000
_diffrn_orient_matrix_UB_23 0.0388445000
_diffrn_orient_matrix_UB_31 0.0701544000
_diffrn_orient_matrix_UB_32 0.1447176000
_diffrn_orient_matrix_UB_33 0.0029166000
_diffrn_radiation_monochromator mirror
_diffrn_radiation_probe x-ray
_diffrn_radiation_type CuK\a
_diffrn_radiation_wavelength 1.54184
_diffrn_reflns_av_R_equivalents 0.0320
_diffrn_reflns_av_unetI/netI 0.0203
_diffrn_reflns_Laue_measured_fraction_full 1.000
_diffrn_reflns_Laue_measured_fraction_max 0.993
_diffrn_reflns_limit_h_max 9
_diffrn_reflns_limit_h_min -10
_diffrn_reflns_limit_k_max 12
_diffrn_reflns_limit_k_min -10
_diffrn_reflns_limit_l_max 46
_diffrn_reflns_limit_l_min -46
_diffrn_reflns_number 29669
_diffrn_reflns_point_group_measured_fraction_full 1.000
_diffrn_reflns_point_group_measured_fraction_max 0.988
_diffrn_reflns_theta_full 67.684
_diffrn_reflns_theta_max 73.843
_diffrn_reflns_theta_min 4.646
_diffrn_source 'micro-focus sealed X-ray tube'
_diffrn_source_type 'SuperNova (Cu) X-ray Source'
_exptl_absorpt_coefficient_mu 0.734
_exptl_absorpt_correction_T_max 1.00000
_exptl_absorpt_correction_T_min 0.72634
_exptl_absorpt_correction_type multi-scan
_exptl_absorpt_process_details
;
CrysAlisPro 1.171.38.43f (Rigaku Oxford Diffraction, 2015)
Empirical absorption correction using spherical harmonics,
 implemented in SCALE3 ABSPACK scaling algorithm.
;
_exptl_crystal_colour colorless
_exptl_crystal_density_diffrn 1.237
_exptl_crystal_description blocks
_exptl_crystal_F_000 1232
_exptl_crystal_size_max 0.28
_exptl_crystal_size_mid 0.18
_exptl_crystal_size_min 0.11
_refine_diff_density_max 0.622
_refine_diff_density_min -0.602
_refine_diff_density_rms 0.057
_refine_ls_abs_structure_details
;
 Flack x determined using 2484 quotients [(I+)-(I-)]/[(I+)+(I-)]
 (Parsons, Flack and Wagner, Acta Cryst. B69 (2013) 249-259).
;
_refine_ls_abs_structure_Flack 0.03(4)
_refine_ls_extinction_method none
_refine_ls_goodness_of_fit_ref 1.087
_refine_ls_hydrogen_treatment constr
_refine_ls_matrix_type full
_refine_ls_number_parameters 380
_refine_ls_number_reflns 6138
_refine_ls_number_restraints 0
_refine_ls_restrained_S_all 1.087
_refine_ls_R_factor_all 0.0422
_refine_ls_R_factor_gt 0.0412
_refine_ls_shift/su_max 0.001
_refine_ls_shift/su_mean 0.000
_refine_ls_structure_factor_coef Fsqd
_refine_ls_weighting_details 'w=1/[\s^2^(Fo^2^)+(0.0721P)^2^+0.8959P] where P=(Fo^2^+2Fc^2^)/3'
_refine_ls_weighting_scheme calc
_refine_ls_wR_factor_gt 0.1187
_refine_ls_wR_factor_ref 0.1197
_reflns_Friedel_coverage 0.738
_reflns_Friedel_fraction_full 1.000
_reflns_Friedel_fraction_max 0.982
_reflns_number_gt 5978
_reflns_number_total 6138
_reflns_threshold_expression 'I > 2\s(I)'
_cod_data_source_file 1920618.cif
_cod_data_source_block zq-25
_cod_database_code 1552575
_shelx_shelxl_version_number 2016/6
_shelx_space_group_comment
;
The symmetry employed for this shelxl refinement is uniquely defined
by the following loop, which should always be used as a source of
symmetry information in preference to the above space-group names.
They are only intended as comments.
;
_reflns_odcompleteness_completeness 99.94
_reflns_odcompleteness_iscentric 1
_reflns_odcompleteness_theta 66.97
_olex2_refinement_description
;
1. Fixed Uiso
 At 1.2 times of:
  All C(H) groups, All C(H,H) groups
 At 1.5 times of:
  All C(H,H,H) groups, All O(H) groups
2.a Ternary CH refined with riding coordinates:
 C2(H2), C3(H3a), C4(H4), C7(H7), C13(H13), C14(H14)
2.b Secondary CH2 refined with riding coordinates:
 C1(H1a,H1b), C8(H8a,H8b)
2.c Aromatic/amide H refined with riding coordinates:
 C5(H5), C11(H11), C12(H12), C3'(H3'), C4'(H4'), C5'(H5'), C6'(H6'), C7'(H7')
2.d Idealised Me refined as rotating group:
 C16(H16a,H16b,H16c), C17(H17a,H17b,H17c), C18(H18a,H18b,H18c), C19(H19a,H19b,
 H19c), C20(H20a,H20b,H20c), C9'(H9'b,H9'c,H9'a), C11'(H11a,H11b,H11c),
 C1S(H1Sa,H1Sc,H1Sb)
2.e Idealised tetrahedral OH refined as rotating group:
 O3(H3), O1S(H1S)
;
_olex2_submission_special_instructions 'No special instructions were received'
_oxdiff_exptl_absorpt_empirical_details
;
Empirical correction (ABSPACK) includes:
- Absorption correction using spherical harmonics
- Frame scaling
;
_oxdiff_exptl_absorpt_empirical_full_max 1.669
_oxdiff_exptl_absorpt_empirical_full_min 0.644

loop_
_space_group_symop_operation_xyz
'x, y, z'
'-x+1/2, -y, z+1/2'
'-x, y+1/2, -z+1/2'
'x+1/2, -y+1/2, -z'

loop_
_atom_site_label
_atom_site_type_symbol
_atom_site_fract_x
_atom_site_fract_y
_atom_site_fract_z
_atom_site_U_iso_or_equiv
_atom_site_adp_type
_atom_site_occupancy
_atom_site_site_symmetry_order
_atom_site_calc_flag
_atom_site_refinement_flags_posn
O1 O 0.2793(2) 0.57200(18) 0.69318(4) 0.0242(4) Uani 1 1 d .
O2 O 0.0413(2) 0.4905(2) 0.67284(5) 0.0315(4) Uani 1 1 d .
O3 O 0.6386(3) 0.2830(2) 0.66137(5) 0.0345(4) Uani 1 1 d .
H3 H 0.719018 0.314185 0.651547 0.052 Uiso 1 1 calc GR
O4 O 0.8261(2) 0.3486(2) 0.60492(5) 0.0318(4) Uani 1 1 d .
O5 O 0.22402(19) 0.82206(18) 0.57311(4) 0.0218(3) Uani 1 1 d .
O6 O 0.3318(2) 1.01900(19) 0.55330(5) 0.0278(4) Uani 1 1 d .
O7 O 0.59762(19) 0.68536(17) 0.61336(4) 0.0213(3) Uani 1 1 d .
O8 O 0.7091(2) 0.8721(2) 0.58840(6) 0.0375(5) Uani 1 1 d .
C1 C 0.4064(3) 0.8513(3) 0.63633(6) 0.0234(5) Uani 1 1 d .
H1A H 0.499169 0.911713 0.635163 0.028 Uiso 1 1 calc R
H1B H 0.309523 0.902255 0.630337 0.028 Uiso 1 1 calc R
C2 C 0.3912(3) 0.7877(3) 0.67300(6) 0.0236(5) Uani 1 1 d .
H2 H 0.496318 0.749924 0.679959 0.028 Uiso 1 1 calc R
C3 C 0.2754(3) 0.6722(2) 0.66520(6) 0.0216(5) Uani 1 1 d .
H3A H 0.165200 0.708114 0.662768 0.026 Uiso 1 1 calc R
C4 C 0.3313(3) 0.6097(2) 0.62938(6) 0.0194(5) Uani 1 1 d .
H4 H 0.236644 0.586280 0.615015 0.023 Uiso 1 1 calc R
C5 C 0.4327(3) 0.4847(2) 0.63574(6) 0.0210(5) Uani 1 1 d .
H5 H 0.532040 0.499059 0.646722 0.025 Uiso 1 1 calc R
C6 C 0.3981(3) 0.3565(3) 0.62764(7) 0.0253(5) Uani 1 1 d .
C7 C 0.5216(4) 0.2451(3) 0.63549(7) 0.0308(6) Uani 1 1 d .
H7 H 0.461485 0.167386 0.644997 0.037 Uiso 1 1 calc R
C8 C 0.6050(3) 0.1965(3) 0.60103(7) 0.0287(5) Uani 1 1 d .
H8A H 0.664097 0.113249 0.605806 0.034 Uiso 1 1 calc R
H8B H 0.522502 0.176114 0.583586 0.034 Uiso 1 1 calc R
C9 C 0.7210(3) 0.3012(3) 0.58592(6) 0.0249(5) Uani 1 1 d .
C10 C 0.7050(3) 0.3486(3) 0.54734(6) 0.0250(5) Uani 1 1 d .
C11 C 0.5472(3) 0.4278(3) 0.54704(6) 0.0247(5) Uani 1 1 d .
H11 H 0.452201 0.377354 0.548619 0.030 Uiso 1 1 calc R
C12 C 0.5311(3) 0.5616(3) 0.54475(6) 0.0236(5) Uani 1 1 d .
H12 H 0.623884 0.613598 0.541303 0.028 Uiso 1 1 calc R
C13 C 0.3703(3) 0.6346(3) 0.54742(6) 0.0234(5) Uani 1 1 d .
H13 H 0.289428 0.571312 0.556859 0.028 Uiso 1 1 calc R
C14 C 0.3829(3) 0.7576(3) 0.57242(6) 0.0211(5) Uani 1 1 d .
H14 H 0.461256 0.822199 0.562589 0.025 Uiso 1 1 calc R
C15 C 0.4284(3) 0.7290(2) 0.61139(6) 0.0188(5) Uani 1 1 d .
C16 C 0.3326(4) 0.8854(3) 0.70161(8) 0.0337(6) Uani 1 1 d .
H16A H 0.235208 0.929605 0.693887 0.051 Uiso 1 1 calc GR
H16B H 0.414698 0.952425 0.706058 0.051 Uiso 1 1 calc GR
H16C H 0.311234 0.835477 0.722879 0.051 Uiso 1 1 calc GR
C17 C 0.2434(3) 0.3069(3) 0.61119(8) 0.0346(6) Uani 1 1 d .
H17A H 0.173743 0.383009 0.606478 0.052 Uiso 1 1 calc GR
H17B H 0.190103 0.245442 0.627086 0.052 Uiso 1 1 calc GR
H17C H 0.267395 0.260673 0.589511 0.052 Uiso 1 1 calc GR
C18 C 0.8522(3) 0.4341(3) 0.53742(7) 0.0301(6) Uani 1 1 d .
H18A H 0.859118 0.511294 0.552851 0.045 Uiso 1 1 calc GR
H18B H 0.841584 0.464667 0.513482 0.045 Uiso 1 1 calc GR
H18C H 0.948527 0.380074 0.539693 0.045 Uiso 1 1 calc GR
C19 C 0.6914(4) 0.2249(3) 0.52260(7) 0.0357(6) Uani 1 1 d .
H19A H 0.784159 0.167185 0.525724 0.054 Uiso 1 1 calc GR
H19B H 0.686852 0.255430 0.498561 0.054 Uiso 1 1 calc GR
H19C H 0.594741 0.174849 0.528083 0.054 Uiso 1 1 calc GR
C20 C 0.3146(3) 0.6823(3) 0.51070(7) 0.0321(6) Uani 1 1 d .
H20A H 0.213191 0.729487 0.512774 0.048 Uiso 1 1 calc GR
H20B H 0.301388 0.604856 0.495547 0.048 Uiso 1 1 calc GR
H20C H 0.394455 0.742335 0.500869 0.048 Uiso 1 1 calc GR
C1' C 0.1578(3) 0.4795(3) 0.69196(6) 0.0255(5) Uani 1 1 d .
C2' C 0.1834(3) 0.3638(3) 0.71666(6) 0.0280(5) Uani 1 1 d .
C3' C 0.0468(4) 0.2899(3) 0.72710(8) 0.0374(7) Uani 1 1 d .
H3' H -0.055289 0.314647 0.718964 0.045 Uiso 1 1 calc R
C4' C 0.0638(4) 0.1800(4) 0.74952(9) 0.0436(7) Uani 1 1 d .
H4' H -0.027081 0.131933 0.756949 0.052 Uiso 1 1 calc R
C5' C 0.2166(5) 0.1417(3) 0.76089(8) 0.0419(7) Uani 1 1 d .
H5' H 0.227562 0.068451 0.776227 0.050 Uiso 1 1 calc R
C6' C 0.3543(4) 0.2115(3) 0.74967(7) 0.0346(6) Uani 1 1 d .
H6' H 0.456689 0.183010 0.756776 0.042 Uiso 1 1 calc R
C7' C 0.3374(4) 0.3240(3) 0.72777(7) 0.0301(6) Uani 1 1 d .
H7' H 0.428311 0.372527 0.720561 0.036 Uiso 1 1 calc R
C8' C 0.2172(3) 0.9546(2) 0.56341(6) 0.0215(5) Uani 1 1 d .
C9' C 0.0498(3) 1.0106(3) 0.56740(9) 0.0357(6) Uani 1 1 d .
H9'B H 0.039728 1.092275 0.553700 0.053 Uiso 1 1 calc GR
H9'C H 0.029666 1.030725 0.591792 0.053 Uiso 1 1 calc GR
H9'A H -0.027491 0.944694 0.559268 0.053 Uiso 1 1 calc GR
C10' C 0.7224(3) 0.7665(3) 0.60401(7) 0.0274(5) Uani 1 1 d .
C11' C 0.8774(3) 0.7046(3) 0.61701(9) 0.0372(7) Uani 1 1 d .
H11A H 0.892792 0.727666 0.641401 0.056 Uiso 1 1 calc GR
H11B H 0.966524 0.739114 0.603398 0.056 Uiso 1 1 calc GR
H11C H 0.872236 0.607559 0.614566 0.056 Uiso 1 1 calc GR
O1S O 0.7094(4) 1.0824(3) 0.70958(8) 0.0707(8) Uani 1 1 d .
H1S H 0.664804 1.137150 0.696471 0.106 Uiso 1 1 calc GR
C1S C 0.8092(6) 0.9931(4) 0.68915(12) 0.0622(10) Uani 1 1 d .
H1SA H 0.750369 0.963224 0.668718 0.093 Uiso 1 1 calc GR
H1SC H 0.838849 0.915700 0.703180 0.093 Uiso 1 1 calc GR
H1SB H 0.905218 1.040449 0.681854 0.093 Uiso 1 1 calc GR

loop_
_atom_site_aniso_label
_atom_site_aniso_U_11
_atom_site_aniso_U_22
_atom_site_aniso_U_33
_atom_site_aniso_U_23
_atom_site_aniso_U_13
_atom_site_aniso_U_12
O1 0.0253(8) 0.0279(9) 0.0193(7) 0.0027(7) 0.0008(6) -0.0033(7)
O2 0.0278(9) 0.0365(11) 0.0303(9) 0.0020(8) -0.0002(7) -0.0052(8)
O3 0.0377(11) 0.0356(11) 0.0301(9) 0.0084(8) 0.0013(8) 0.0082(9)
O4 0.0281(9) 0.0397(11) 0.0276(9) 0.0026(8) -0.0046(7) -0.0015(8)
O5 0.0160(7) 0.0210(8) 0.0284(8) 0.0053(7) 0.0010(6) 0.0030(6)
O6 0.0259(9) 0.0241(9) 0.0334(9) 0.0053(7) 0.0024(7) -0.0014(7)
O7 0.0148(7) 0.0211(8) 0.0281(8) 0.0031(7) -0.0010(6) 0.0004(6)
O8 0.0217(9) 0.0263(10) 0.0645(13) 0.0138(9) 0.0027(9) -0.0017(8)
C1 0.0236(11) 0.0195(11) 0.0271(11) -0.0008(9) -0.0002(9) 0.0011(9)
C2 0.0230(11) 0.0230(12) 0.0247(11) -0.0035(9) -0.0009(9) 0.0004(9)
C3 0.0219(10) 0.0226(11) 0.0202(10) 0.0016(9) 0.0005(8) 0.0005(9)
C4 0.0185(10) 0.0209(11) 0.0188(10) -0.0004(8) 0.0001(8) -0.0010(9)
C5 0.0206(11) 0.0224(12) 0.0199(10) 0.0023(9) 0.0025(8) -0.0003(9)
C6 0.0240(11) 0.0245(12) 0.0275(11) 0.0021(10) 0.0068(9) -0.0004(10)
C7 0.0357(14) 0.0211(13) 0.0355(13) 0.0046(11) 0.0080(11) 0.0017(11)
C8 0.0319(13) 0.0193(12) 0.0350(13) 0.0000(10) 0.0036(11) 0.0033(10)
C9 0.0243(11) 0.0245(12) 0.0259(11) -0.0003(10) 0.0005(9) 0.0075(10)
C10 0.0245(11) 0.0269(13) 0.0237(11) -0.0018(10) -0.0012(9) 0.0072(10)
C11 0.0229(11) 0.0294(13) 0.0219(11) -0.0014(10) -0.0024(9) 0.0041(10)
C12 0.0225(11) 0.0283(13) 0.0201(10) 0.0020(9) 0.0015(9) 0.0049(10)
C13 0.0231(11) 0.0266(12) 0.0206(10) 0.0025(9) -0.0004(9) 0.0038(9)
C14 0.0154(10) 0.0236(12) 0.0243(10) 0.0054(9) 0.0020(8) 0.0049(9)
C15 0.0147(10) 0.0196(11) 0.0221(10) 0.0013(9) 0.0001(8) 0.0018(8)
C16 0.0353(14) 0.0317(15) 0.0342(13) -0.0106(11) 0.0005(11) 0.0022(12)
C17 0.0300(14) 0.0270(13) 0.0468(15) -0.0085(12) 0.0057(11) -0.0062(11)
C18 0.0258(12) 0.0360(14) 0.0284(12) 0.0035(11) 0.0040(10) 0.0075(11)
C19 0.0382(15) 0.0376(16) 0.0314(13) -0.0109(12) -0.0073(11) 0.0142(13)
C20 0.0352(13) 0.0382(15) 0.0228(11) 0.0024(11) -0.0021(10) 0.0102(12)
C1' 0.0283(12) 0.0263(13) 0.0217(10) -0.0021(9) 0.0076(9) -0.0043(10)
C2' 0.0359(14) 0.0279(13) 0.0203(10) -0.0013(10) 0.0063(10) -0.0035(11)
C3' 0.0384(15) 0.0361(16) 0.0376(14) 0.0033(12) 0.0095(12) -0.0070(13)
C4' 0.0495(18) 0.0382(16) 0.0429(16) 0.0061(14) 0.0107(14) -0.0116(14)
C5' 0.066(2) 0.0286(14) 0.0308(13) 0.0032(12) 0.0047(14) -0.0053(14)
C6' 0.0490(16) 0.0294(14) 0.0254(12) -0.0012(11) -0.0035(12) -0.0016(12)
C7' 0.0371(14) 0.0311(14) 0.0221(11) -0.0022(10) 0.0014(10) -0.0041(12)
C8' 0.0206(11) 0.0219(12) 0.0220(10) 0.0015(9) -0.0039(8) 0.0012(9)
C9' 0.0217(12) 0.0258(14) 0.0594(18) 0.0057(13) -0.0039(11) 0.0037(11)
C10' 0.0178(11) 0.0243(12) 0.0400(13) 0.0028(11) 0.0005(10) -0.0014(9)
C11' 0.0187(12) 0.0342(16) 0.0586(18) 0.0085(13) -0.0053(12) 0.0001(11)
O1S 0.0676(19) 0.074(2) 0.0702(18) 0.0236(16) 0.0015(15) 0.0075(17)
C1S 0.080(3) 0.046(2) 0.060(2) 0.0027(18) 0.003(2) -0.004(2)

loop_
_atom_type_symbol
_atom_type_description
_atom_type_scat_dispersion_real
_atom_type_scat_dispersion_imag
_atom_type_scat_source
C C 0.0181 0.0091 'International Tables Vol C Tables 4.2.6.8 and 6.1.1.4'
H H 0.0000 0.0000 'International Tables Vol C Tables 4.2.6.8 and 6.1.1.4'
O O 0.0492 0.0322 'International Tables Vol C Tables 4.2.6.8 and 6.1.1.4'

loop_
_geom_angle_atom_site_label_1
_geom_angle_atom_site_label_2
_geom_angle_atom_site_label_3
_geom_angle
C1' O1 C3 114.57(18)
C7 O3 H3 109.5
C8' O5 C14 116.81(18)
C10' O7 C15 122.77(19)
H1A C1 H1B 108.9
C2 C1 H1A 110.9
C2 C1 H1B 110.9
C2 C1 C15 104.36(19)
C15 C1 H1A 110.9
C15 C1 H1B 110.9
C1 C2 H2 109.1
C3 C2 C1 100.44(19)
C3 C2 H2 109.1
C3 C2 C16 114.2(2)
C16 C2 C1 114.5(2)
C16 C2 H2 109.1
O1 C3 C2 110.72(19)
O1 C3 H3A 109.5
O1 C3 C4 111.26(19)
C2 C3 H3A 109.5
C2 C3 C4 106.18(18)
C4 C3 H3A 109.5
C3 C4 H4 109.9
C3 C4 C15 103.51(18)
C5 C4 C3 110.27(18)
C5 C4 H4 109.9
C5 C4 C15 113.23(18)
C15 C4 H4 109.9
C4 C5 H5 115.9
C6 C5 C4 128.2(2)
C6 C5 H5 115.9
C5 C6 C7 119.5(2)
C5 C6 C17 125.9(2)
C17 C6 C7 114.6(2)
O3 C7 C6 113.5(2)
O3 C7 H7 107.1
O3 C7 C8 111.0(2)
C6 C7 H7 107.1
C6 C7 C8 110.7(2)
C8 C7 H7 107.1
C7 C8 H8A 109.0
C7 C8 H8B 109.0
H8A C8 H8B 107.8
C9 C8 C7 112.8(2)
C9 C8 H8A 109.0
C9 C8 H8B 109.0
O4 C9 C8 119.0(2)
O4 C9 C10 120.4(2)
C8 C9 C10 120.6(2)
C11 C10 C9 103.64(19)
C11 C10 C18 113.5(2)
C11 C10 C19 109.8(2)
C18 C10 C9 109.4(2)
C18 C10 C19 110.1(2)
C19 C10 C9 110.2(2)
C10 C11 H11 116.7
C12 C11 C10 126.6(2)
C12 C11 H11 116.7
C11 C12 H12 118.1
C11 C12 C13 123.7(2)
C13 C12 H12 118.1
C12 C13 H13 108.7
C12 C13 C14 110.8(2)
C12 C13 C20 110.2(2)
C14 C13 H13 108.7
C20 C13 H13 108.7
C20 C13 C14 109.7(2)
O5 C14 C13 106.98(18)
O5 C14 H14 108.6
O5 C14 C15 106.26(18)
C13 C14 H14 108.6
C13 C14 C15 117.4(2)
C15 C14 H14 108.6
O7 C15 C1 108.09(19)
O7 C15 C4 104.16(17)
O7 C15 C14 109.48(18)
C1 C15 C4 104.81(18)
C1 C15 C14 114.50(19)
C14 C15 C4 115.10(19)
C2 C16 H16A 109.5
C2 C16 H16B 109.5
C2 C16 H16C 109.5
H16A C16 H16B 109.5
H16A C16 H16C 109.5
H16B C16 H16C 109.5
C6 C17 H17A 109.5
C6 C17 H17B 109.5
C6 C17 H17C 109.5
H17A C17 H17B 109.5
H17A C17 H17C 109.5
H17B C17 H17C 109.5
C10 C18 H18A 109.5
C10 C18 H18B 109.5
C10 C18 H18C 109.5
H18A C18 H18B 109.5
H18A C18 H18C 109.5
H18B C18 H18C 109.5
C10 C19 H19A 109.5
C10 C19 H19B 109.5
C10 C19 H19C 109.5
H19A C19 H19B 109.5
H19A C19 H19C 109.5
H19B C19 H19C 109.5
C13 C20 H20A 109.5
C13 C20 H20B 109.5
C13 C20 H20C 109.5
H20A C20 H20B 109.5
H20A C20 H20C 109.5
H20B C20 H20C 109.5
O1 C1' C2' 112.8(2)
O2 C1' O1 123.3(2)
O2 C1' C2' 123.9(2)
C3' C2' C1' 117.5(3)
C7' C2' C1' 122.2(2)
C7' C2' C3' 120.2(3)
C2' C3' H3' 120.0
C4' C3' C2' 120.0(3)
C4' C3' H3' 120.0
C3' C4' H4' 120.1
C3' C4' C5' 119.7(3)
C5' C4' H4' 120.1
C4' C5' H5' 119.5
C4' C5' C6' 120.9(3)
C6' C5' H5' 119.5
C5' C6' H6' 120.3
C7' C6' C5' 119.5(3)
C7' C6' H6' 120.3
C2' C7' H7' 120.2
C6' C7' C2' 119.7(3)
C6' C7' H7' 120.2
O5 C8' C9' 111.4(2)
O6 C8' O5 124.1(2)
O6 C8' C9' 124.5(2)
C8' C9' H9'B 109.5
C8' C9' H9'C 109.5
C8' C9' H9'A 109.5
H9'B C9' H9'C 109.5
H9'B C9' H9'A 109.5
H9'C C9' H9'A 109.5
O7 C10' C11' 108.9(2)
O8 C10' O7 124.8(2)
O8 C10' C11' 126.3(2)
C10' C11' H11A 109.5
C10' C11' H11B 109.5
C10' C11' H11C 109.5
H11A C11' H11B 109.5
H11A C11' H11C 109.5
H11B C11' H11C 109.5
C1S O1S H1S 109.5
O1S C1S H1SA 109.5
O1S C1S H1SC 109.5
O1S C1S H1SB 109.5
H1SA C1S H1SC 109.5
H1SA C1S H1SB 109.5
H1SC C1S H1SB 109.5

loop_
_geom_bond_atom_site_label_1
_geom_bond_atom_site_label_2
_geom_bond_distance
O1 C3 1.448(3)
O1 C1' 1.354(3)
O2 C1' 1.209(3)
O3 H3 0.8200
O3 C7 1.426(4)
O4 C9 1.220(3)
O5 C14 1.456(3)
O5 C8' 1.355(3)
O6 C8' 1.201(3)
O7 C15 1.463(3)
O7 C10' 1.350(3)
O8 C10' 1.199(3)
C1 H1A 0.9700
C1 H1B 0.9700
C1 C2 1.529(3)
C1 C15 1.540(3)
C2 H2 0.9800
C2 C3 1.513(3)
C2 C16 1.527(3)
C3 H3A 0.9800
C3 C4 1.560(3)
C4 H4 0.9800
C4 C5 1.506(3)
C4 C15 1.576(3)
C5 H5 0.9300
C5 C6 1.328(4)
C6 C7 1.525(4)
C6 C17 1.503(4)
C7 H7 0.9800
C7 C8 1.552(4)
C8 H8A 0.9700
C8 H8B 0.9700
C8 C9 1.518(4)
C9 C10 1.540(3)
C10 C11 1.517(3)
C10 C18 1.524(4)
C10 C19 1.540(4)
C11 H11 0.9300
C11 C12 1.325(4)
C12 H12 0.9300
C12 C13 1.512(3)
C13 H13 0.9800
C13 C14 1.540(3)
C13 C20 1.539(3)
C14 H14 0.9800
C14 C15 1.550(3)
C16 H16A 0.9600
C16 H16B 0.9600
C16 H16C 0.9600
C17 H17A 0.9600
C17 H17B 0.9600
C17 H17C 0.9600
C18 H18A 0.9600
C18 H18B 0.9600
C18 H18C 0.9600
C19 H19A 0.9600
C19 H19B 0.9600
C19 H19C 0.9600
C20 H20A 0.9600
C20 H20B 0.9600
C20 H20C 0.9600
C1' C2' 1.488(4)
C2' C3' 1.398(4)
C2' C7' 1.395(4)
C3' H3' 0.9300
C3' C4' 1.382(5)
C4' H4' 0.9300
C4' C5' 1.385(5)
C5' H5' 0.9300
C5' C6' 1.394(5)
C6' H6' 0.9300
C6' C7' 1.390(4)
C7' H7' 0.9300
C8' C9' 1.494(3)
C9' H9'B 0.9600
C9' H9'C 0.9600
C9' H9'A 0.9600
C10' C11' 1.500(4)
C11' H11A 0.9600
C11' H11B 0.9600
C11' H11C 0.9600
O1S H1S 0.8200
O1S C1S 1.431(5)
C1S H1SA 0.9600
C1S H1SC 0.9600
C1S H1SB 0.9600
